data_4088493
loop_
_publ_author_name
'Harisomayajula, N. V. Satyachand'
'Chen, Han-Gung'
'Kuo, Ting-Shen'
'Tsai, Yi-Chou'

_publ_section_title
;
 Reductive Cleavage of Acyl Halides to Carboxylato Alkylidyne Complexes
 from Their Reactions with the Quintuply Bonded Dimolybdenum Amidinate
;
_journal_issue 10
_journal_name_full Organometallics
_journal_page_first 1534
_journal_paper_doi 10.1021/acs.organomet.6b00132
_journal_volume 35
_journal_year 2016
_chemical_formula_moiety 'C68 H90 Br2 Mo2 N4 O3'
_chemical_formula_sum 'C68 H90 Br2 Mo2 N4 O3'
_chemical_formula_weight 1363.14
_space_group_IT_number 2
_space_group_name_Hall '-P 1'
_space_group_name_H-M_alt 'P -1'
_symmetry_cell_setting triclinic
_symmetry_space_group_name_H-M 'P -1'
_atom_sites_solution_hydrogens geom
_atom_sites_solution_primary direct
_atom_sites_solution_secondary difmap
_audit_creation_method SHELXL-97
_cell_angle_alpha 83.4710(10)
_cell_angle_beta 80.8050(10)
_cell_angle_gamma 81.6320(10)
_cell_formula_units_Z 2
_cell_length_a 13.0638(3)
_cell_length_b 13.8907(3)
_cell_length_c 20.4848(4)
_cell_measurement_reflns_used 9744
_cell_measurement_temperature 200(2)
_cell_measurement_theta_max 24.96
_cell_measurement_theta_min 2.43
_cell_volume 3614.84(13)
_computing_molecular_graphics 'Ortep-3 for Windows (Farrugia, 1997)'
_computing_publication_material 'WinGX publication routines (Farrugia, 1999)'
_computing_structure_refinement 'SHELXL-97 (Sheldrick, 1997)'
_computing_structure_solution 'SHELXS-86 (Sheldrick, 1986)'
_diffrn_ambient_temperature 200(2)
_diffrn_measured_fraction_theta_full 0.994
_diffrn_measured_fraction_theta_max 0.994
_diffrn_measurement_device_type 'Bruker APEX2'
_diffrn_radiation_monochromator graphite
_diffrn_radiation_source 'fine-focus sealed tube'
_diffrn_radiation_type MoK\a
_diffrn_radiation_wavelength 0.71073
_diffrn_reflns_av_R_equivalents 0.0340
_diffrn_reflns_av_sigmaI/netI 0.0572
_diffrn_reflns_limit_h_max 14
_diffrn_reflns_limit_h_min -15
_diffrn_reflns_limit_k_max 16
_diffrn_reflns_limit_k_min -16
_diffrn_reflns_limit_l_max 23
_diffrn_reflns_limit_l_min -24
_diffrn_reflns_number 31215
_diffrn_reflns_theta_full 25.00
_diffrn_reflns_theta_max 25.00
_diffrn_reflns_theta_min 1.59
_exptl_absorpt_coefficient_mu 1.495
_exptl_absorpt_correction_T_max 0.8649
_exptl_absorpt_correction_T_min 0.7156
_exptl_absorpt_correction_type multi-scan
_exptl_crystal_colour red-brown
_exptl_crystal_density_diffrn 1.252
_exptl_crystal_density_method 'not measured'
_exptl_crystal_description prism
_exptl_crystal_F_000 1408
_exptl_crystal_size_max 0.24
_exptl_crystal_size_mid 0.21
_exptl_crystal_size_min 0.10
_refine_diff_density_max 0.577
_refine_diff_density_min -0.767
_refine_diff_density_rms 0.142
_refine_ls_extinction_method none
_refine_ls_goodness_of_fit_ref 0.986
_refine_ls_hydrogen_treatment constr
_refine_ls_matrix_type full
_refine_ls_number_parameters 666
_refine_ls_number_reflns 12664
_refine_ls_number_restraints 0
_refine_ls_restrained_S_all 0.986
_refine_ls_R_factor_all 0.0582
_refine_ls_R_factor_gt 0.0399
_refine_ls_shift/su_max 0.001
_refine_ls_shift/su_mean 0.000
_refine_ls_structure_factor_coef Fsqd
_refine_ls_weighting_details 'calc w=1/[\s^2^(Fo^2^)+(0.0697P)^2^+0.0000P] where P=(Fo^2^+2Fc^2^)/3'
_refine_ls_weighting_scheme calc
_refine_ls_wR_factor_gt 0.1075
_refine_ls_wR_factor_ref 0.1164
_reflns_number_gt 9323
_reflns_number_total 12664
_reflns_threshold_expression >2sigma(I)
_cod_data_source_file om6b00132_si_003.cif
_cod_data_source_block compound_12
_cod_original_cell_volume 3614.85(13)
_cod_database_code 4088493

loop_
_symmetry_equiv_pos_as_xyz
'x, y, z'
'-x, -y, -z'

loop_
_atom_site_label
_atom_site_type_symbol
_atom_site_fract_x
_atom_site_fract_y
_atom_site_fract_z
_atom_site_U_iso_or_equiv
_atom_site_adp_type
_atom_site_occupancy
_atom_site_symmetry_multiplicity
_atom_site_calc_flag
_atom_site_refinement_flags
_atom_site_disorder_assembly
_atom_site_disorder_group
C1 C 0.7598(3) -0.0030(3) 0.27652(19) 0.0270(9) Uani 1 1 d . . .
C2 C 0.6801(3) -0.0151(3) 0.2408(2) 0.0394(11) Uani 1 1 d . . .
C3 C 0.6146(4) 0.0691(3) 0.2080(3) 0.0527(14) Uani 1 1 d . . .
H3 H 0.6416 0.1308 0.2137 0.063 Uiso 1 1 calc R . .
C4 C 0.6178(7) 0.0628(5) 0.1363(4) 0.130(3) Uani 1 1 d . . .
H4A H 0.5743 0.1196 0.1177 0.194 Uiso 1 1 calc R . .
H4B H 0.5911 0.0028 0.1295 0.194 Uiso 1 1 calc R . .
H4C H 0.6901 0.0617 0.1140 0.194 Uiso 1 1 calc R . .
C5 C 0.5021(5) 0.0758(5) 0.2394(4) 0.117(3) Uani 1 1 d . . .
H5A H 0.4974 0.0804 0.2872 0.175 Uiso 1 1 calc R . .
H5B H 0.4729 0.0175 0.2321 0.175 Uiso 1 1 calc R . .
H5C H 0.4625 0.1341 0.2194 0.175 Uiso 1 1 calc R . .
C6 C 0.6594(3) -0.1113(3) 0.2371(2) 0.0456(12) Uani 1 1 d . . .
H6 H 0.6070 -0.1215 0.2124 0.055 Uiso 1 1 calc R . .
C7 C 0.7127(4) -0.1889(3) 0.2681(2) 0.0475(13) Uani 1 1 d . . .
H7 H 0.6968 -0.2528 0.2654 0.057 Uiso 1 1 calc R . .
C8 C 0.7912(4) -0.1762(3) 0.3043(2) 0.0421(11) Uani 1 1 d . . .
H8 H 0.8277 -0.2317 0.3261 0.050 Uiso 1 1 calc R . .
C9 C 0.8167(3) -0.0837(3) 0.3087(2) 0.0352(10) Uani 1 1 d . . .
C10 C 0.9002(4) -0.0736(3) 0.3500(2) 0.0431(12) Uani 1 1 d . . .
H10 H 0.9192 -0.0058 0.3394 0.052 Uiso 1 1 calc R . .
C11 C 0.9988(4) -0.1438(3) 0.3357(3) 0.0530(13) Uani 1 1 d . . .
H11A H 1.0495 -0.1332 0.3637 0.080 Uiso 1 1 calc R . .
H11B H 1.0285 -0.1329 0.2888 0.080 Uiso 1 1 calc R . .
H11C H 0.9823 -0.2111 0.3452 0.080 Uiso 1 1 calc R . .
C12 C 0.8566(4) -0.0852(4) 0.4231(3) 0.0674(16) Uani 1 1 d . . .
H12A H 0.7929 -0.0389 0.4318 0.101 Uiso 1 1 calc R . .
H12B H 0.9087 -0.0721 0.4494 0.101 Uiso 1 1 calc R . .
H12C H 0.8402 -0.1521 0.4354 0.101 Uiso 1 1 calc R . .
C13 C 0.7402(3) 0.1422(3) 0.32827(19) 0.0261(9) Uani 1 1 d . . .
H13 H 0.6899 0.1118 0.3594 0.031 Uiso 1 1 calc R . .
C14 C 0.6971(3) 0.2764(3) 0.39567(19) 0.0261(9) Uani 1 1 d . . .
C15 C 0.7422(3) 0.2754(3) 0.4536(2) 0.0336(10) Uani 1 1 d . . .
C16 C 0.8461(3) 0.2144(3) 0.4647(2) 0.0417(11) Uani 1 1 d . . .
H16 H 0.8830 0.1928 0.4212 0.050 Uiso 1 1 calc R . .
C17 C 0.8234(4) 0.1239(3) 0.5118(3) 0.0661(16) Uani 1 1 d . . .
H17A H 0.8895 0.0838 0.5193 0.099 Uiso 1 1 calc R . .
H17B H 0.7809 0.0856 0.4921 0.099 Uiso 1 1 calc R . .
H17C H 0.7854 0.1442 0.5543 0.099 Uiso 1 1 calc R . .
C18 C 0.9171(4) 0.2697(3) 0.4937(2) 0.0504(12) Uani 1 1 d . . .
H18A H 0.9824 0.2272 0.4996 0.076 Uiso 1 1 calc R . .
H18B H 0.8823 0.2904 0.5368 0.076 Uiso 1 1 calc R . .
H18C H 0.9326 0.3273 0.4634 0.076 Uiso 1 1 calc R . .
C19 C 0.6860(4) 0.3261(3) 0.5048(2) 0.0421(11) Uani 1 1 d . . .
H19 H 0.7159 0.3269 0.5440 0.050 Uiso 1 1 calc R . .
C20 C 0.5877(4) 0.3753(3) 0.5005(2) 0.0469(12) Uani 1 1 d . . .
H20 H 0.5509 0.4101 0.5363 0.056 Uiso 1 1 calc R . .
C21 C 0.5428(3) 0.3743(3) 0.4441(2) 0.0430(12) Uani 1 1 d . . .
H21 H 0.4746 0.4079 0.4417 0.052 Uiso 1 1 calc R . .
C22 C 0.5954(3) 0.3248(3) 0.3906(2) 0.0321(10) Uani 1 1 d . . .
C23 C 0.5403(3) 0.3247(3) 0.3307(2) 0.0427(11) Uani 1 1 d . . .
H23 H 0.5892 0.2864 0.2975 0.051 Uiso 1 1 calc R . .
C24 C 0.5138(4) 0.4274(4) 0.2977(3) 0.0647(15) Uani 1 1 d . . .
H24A H 0.4786 0.4240 0.2594 0.097 Uiso 1 1 calc R . .
H24B H 0.5782 0.4570 0.2829 0.097 Uiso 1 1 calc R . .
H24C H 0.4674 0.4674 0.3296 0.097 Uiso 1 1 calc R . .
C25 C 0.4428(4) 0.2732(4) 0.3502(3) 0.0678(16) Uani 1 1 d . . .
H25A H 0.4084 0.2732 0.3111 0.102 Uiso 1 1 calc R . .
H25B H 0.3946 0.3075 0.3843 0.102 Uiso 1 1 calc R . .
H25C H 0.4630 0.2056 0.3678 0.102 Uiso 1 1 calc R . .
C26 C 0.9712(3) 0.4819(3) 0.18900(19) 0.0290(9) Uani 1 1 d . . .
C27 C 0.9005(3) 0.5557(3) 0.1610(2) 0.0342(10) Uani 1 1 d . . .
C28 C 0.8182(3) 0.5361(3) 0.1217(2) 0.0386(11) Uani 1 1 d . . .
H28 H 0.8199 0.4636 0.1237 0.046 Uiso 1 1 calc R . .
C29 C 0.7089(4) 0.5780(4) 0.1516(3) 0.0638(15) Uani 1 1 d . . .
H29A H 0.6578 0.5640 0.1249 0.096 Uiso 1 1 calc R . .
H29B H 0.7055 0.6489 0.1521 0.096 Uiso 1 1 calc R . .
H29C H 0.6929 0.5482 0.1972 0.096 Uiso 1 1 calc R . .
C30 C 0.8440(4) 0.5734(4) 0.0490(2) 0.0607(14) Uani 1 1 d . . .
H30A H 0.7901 0.5597 0.0244 0.091 Uiso 1 1 calc R . .
H30B H 0.9122 0.5405 0.0304 0.091 Uiso 1 1 calc R . .
H30C H 0.8462 0.6440 0.0454 0.091 Uiso 1 1 calc R . .
C31 C 0.9076(4) 0.6522(3) 0.1684(2) 0.0440(12) Uani 1 1 d . . .
H31 H 0.8607 0.7028 0.1499 0.053 Uiso 1 1 calc R . .
C32 C 0.9831(4) 0.6758(3) 0.2028(2) 0.0542(14) Uani 1 1 d . . .
H32 H 0.9862 0.7422 0.2084 0.065 Uiso 1 1 calc R . .
C33 C 1.0525(4) 0.6038(3) 0.2284(2) 0.0503(13) Uani 1 1 d . . .
H33 H 1.1039 0.6214 0.2512 0.060 Uiso 1 1 calc R . .
C34 C 1.0501(3) 0.5042(3) 0.2219(2) 0.0361(11) Uani 1 1 d . . .
C35 C 1.1337(4) 0.4296(3) 0.2463(3) 0.0499(13) Uani 1 1 d . . .
H35 H 1.1118 0.3633 0.2476 0.060 Uiso 1 1 calc R . .
C36 C 1.1568(4) 0.4439(4) 0.3156(3) 0.0673(16) Uani 1 1 d . . .
H36A H 1.2113 0.3922 0.3285 0.101 Uiso 1 1 calc R . .
H36B H 1.0930 0.4408 0.3479 0.101 Uiso 1 1 calc R . .
H36C H 1.1808 0.5077 0.3146 0.101 Uiso 1 1 calc R . .
C37 C 1.2330(5) 0.4351(5) 0.1968(3) 0.095(2) Uani 1 1 d . . .
H37A H 1.2889 0.3864 0.2115 0.143 Uiso 1 1 calc R . .
H37B H 1.2540 0.5006 0.1941 0.143 Uiso 1 1 calc R . .
H37C H 1.2202 0.4220 0.1530 0.143 Uiso 1 1 calc R . .
C38 C 0.9993(3) 0.3349(3) 0.13439(19) 0.0257(9) Uani 1 1 d . . .
H38 H 1.0379 0.3708 0.0990 0.031 Uiso 1 1 calc R . .
C39 C 1.0426(3) 0.2047(3) 0.06505(19) 0.0284(9) Uani 1 1 d . . .
C40 C 0.9873(3) 0.2036(3) 0.0129(2) 0.0374(11) Uani 1 1 d . A .
C41 C 0.8708(4) 0.2456(4) 0.0156(2) 0.0575(15) Uani 1 1 d . . .
H41 H 0.8442 0.2621 0.0620 0.069 Uiso 1 1 d R A .
C42 C 0.8596(10) 0.3378(10) -0.0102(7) 0.079(4) Uiso 0.50 1 d P A 1
H42A H 0.7850 0.3624 -0.0078 0.119 Uiso 0.50 1 calc PR A 1
H42B H 0.8926 0.3418 -0.0567 0.119 Uiso 0.50 1 calc PR A 1
H42C H 0.8929 0.3775 0.0148 0.119 Uiso 0.50 1 calc PR A 1
C43 C 0.8165(9) 0.1690(8) -0.0190(6) 0.067(3) Uiso 0.50 1 d P A 1
H43A H 0.8283 0.1035 0.0042 0.101 Uiso 0.50 1 calc PR A 1
H43B H 0.8475 0.1673 -0.0657 0.101 Uiso 0.50 1 calc PR A 1
H43C H 0.7411 0.1903 -0.0160 0.101 Uiso 0.50 1 calc PR A 1
C42' C 0.8455(10) 0.3283(9) -0.0444(6) 0.069(3) Uiso 0.50 1 d P A 2
H42D H 0.8958 0.3756 -0.0501 0.103 Uiso 0.50 1 calc PR A 2
H42E H 0.7746 0.3621 -0.0336 0.103 Uiso 0.50 1 calc PR A 2
H42F H 0.8510 0.2972 -0.0856 0.103 Uiso 0.50 1 calc PR A 2
C43' C 0.7977(10) 0.1789(9) 0.0234(7) 0.081(4) Uiso 0.50 1 d P A 2
H43D H 0.7272 0.2147 0.0244 0.121 Uiso 0.50 1 calc PR A 2
H43E H 0.8021 0.1375 0.0652 0.121 Uiso 0.50 1 calc PR A 2
H43F H 0.8128 0.1380 -0.0138 0.121 Uiso 0.50 1 calc PR A 2
C44 C 1.0384(4) 0.1627(3) -0.0439(2) 0.0499(13) Uani 1 1 d . . .
H44 H 1.0005 0.1599 -0.0794 0.060 Uiso 1 1 calc R A .
C45 C 1.1415(5) 0.1265(3) -0.0502(2) 0.0548(14) Uani 1 1 d . A .
H45 H 1.1757 0.1004 -0.0902 0.066 Uiso 1 1 calc R . .
C46 C 1.1955(4) 0.1279(3) 0.0012(3) 0.0561(14) Uani 1 1 d . . .
H46 H 1.2676 0.1023 -0.0035 0.067 Uiso 1 1 calc R A .
C47 C 1.1486(4) 0.1654(3) 0.0606(2) 0.0412(11) Uani 1 1 d . A .
C48 C 1.2140(4) 0.1635(4) 0.1154(3) 0.0552(13) Uani 1 1 d . . .
H48 H 1.1657 0.1831 0.1561 0.066 Uiso 1 1 calc R A .
C49 C 1.2710(4) 0.0602(4) 0.1324(3) 0.0718(17) Uani 1 1 d . A .
H49A H 1.3119 0.0621 0.1683 0.108 Uiso 1 1 calc R . .
H49B H 1.3179 0.0386 0.0930 0.108 Uiso 1 1 calc R . .
H49C H 1.2195 0.0146 0.1466 0.108 Uiso 1 1 calc R . .
C50 C 1.2922(5) 0.2358(4) 0.0984(3) 0.089(2) Uani 1 1 d . A .
H50A H 1.3329 0.2329 0.1350 0.133 Uiso 1 1 calc R . .
H50B H 1.2551 0.3019 0.0914 0.133 Uiso 1 1 calc R . .
H50C H 1.3393 0.2196 0.0578 0.133 Uiso 1 1 calc R . .
C51 C 0.9755(3) 0.1918(2) 0.27116(18) 0.0247(9) Uani 1 1 d . . .
C52 C 1.0651(3) 0.1531(3) 0.30456(19) 0.0273(9) Uani 1 1 d . . .
C53 C 1.0926(3) 0.2047(3) 0.3526(2) 0.0397(11) Uani 1 1 d . . .
H53 H 1.0512 0.2644 0.3634 0.048 Uiso 1 1 calc R . .
C54 C 1.1775(4) 0.1718(4) 0.3844(3) 0.0513(13) Uani 1 1 d . . .
H54 H 1.1947 0.2089 0.4164 0.062 Uiso 1 1 calc R . .
C55 C 1.2380(4) 0.0849(4) 0.3699(2) 0.0504(13) Uani 1 1 d . . .
H55 H 1.2962 0.0611 0.3924 0.061 Uiso 1 1 calc R . .
C56 C 1.2138(4) 0.0335(3) 0.3232(3) 0.0506(13) Uani 1 1 d . . .
H56 H 1.2563 -0.0257 0.3125 0.061 Uiso 1 1 calc R . .
C57 C 1.1273(3) 0.0665(3) 0.2909(2) 0.0400(11) Uani 1 1 d . . .
H57 H 1.1109 0.0288 0.2590 0.048 Uiso 1 1 calc R . .
C58 C 0.8088(3) 0.5247(3) 0.3855(2) 0.0351(11) Uani 1 1 d . . .
C59 C 0.8774(4) 0.5388(3) 0.4270(2) 0.0526(13) Uani 1 1 d . . .
H59 H 0.9443 0.5008 0.4246 0.063 Uiso 1 1 calc R . .
C60 C 0.8488(5) 0.6086(4) 0.4725(3) 0.0669(16) Uani 1 1 d . . .
H60 H 0.8958 0.6185 0.5012 0.080 Uiso 1 1 calc R . .
C61 C 0.7524(5) 0.6628(4) 0.4754(3) 0.0614(16) Uani 1 1 d . . .
H61 H 0.7325 0.7096 0.5070 0.074 Uiso 1 1 calc R . .
C62 C 0.6841(4) 0.6509(3) 0.4337(3) 0.0536(14) Uani 1 1 d . . .
H62 H 0.6178 0.6899 0.4358 0.064 Uiso 1 1 calc R . .
C63 C 0.7123(4) 0.5816(3) 0.3882(2) 0.0424(12) Uani 1 1 d . . .
H63 H 0.6655 0.5732 0.3589 0.051 Uiso 1 1 calc R . .
C64 C 0.8358(3) 0.4490(2) 0.33880(18) 0.0198(8) Uani 1 1 d . . .
N1 N 0.7877(2) 0.0944(2) 0.27768(15) 0.0262(7) Uani 1 1 d . . .
N2 N 0.7584(2) 0.2312(2) 0.33839(15) 0.0229(7) Uani 1 1 d . . .
N3 N 0.9579(2) 0.3793(2) 0.18830(15) 0.0236(7) Uani 1 1 d . . .
N4 N 0.9897(2) 0.2426(2) 0.12704(15) 0.0267(7) Uani 1 1 d . . .
O1 O 0.9128(2) 0.38273(19) 0.34273(13) 0.0314(7) Uani 1 1 d . . .
O2 O 0.7767(2) 0.44392(18) 0.29620(13) 0.0311(6) Uani 1 1 d . . .
Br1 Br 0.98997(3) -0.00042(3) 0.16816(2) 0.03814(13) Uani 1 1 d . . .
Br2 Br 0.74275(3) 0.29234(3) 0.18296(2) 0.03050(12) Uani 1 1 d . . .
Mo1 Mo 0.89888(3) 0.16116(2) 0.204285(16) 0.02348(10) Uani 1 1 d . . .
Mo2 Mo 0.86488(2) 0.30613(2) 0.267249(16) 0.02260(10) Uani 1 1 d . . .

loop_
_atom_site_aniso_label
_atom_site_aniso_U_11
_atom_site_aniso_U_22
_atom_site_aniso_U_33
_atom_site_aniso_U_23
_atom_site_aniso_U_13
_atom_site_aniso_U_12
C1 0.027(2) 0.024(2) 0.031(2) -0.0023(17) -0.0027(18) -0.0072(17)
C2 0.034(3) 0.038(2) 0.047(3) -0.004(2) -0.005(2) -0.008(2)
C3 0.038(3) 0.045(3) 0.084(4) -0.009(3) -0.032(3) -0.007(2)
C4 0.178(9) 0.109(6) 0.082(6) 0.006(5) -0.037(6) 0.051(6)
C5 0.072(5) 0.115(6) 0.150(8) 0.003(5) -0.030(5) 0.033(4)
C6 0.037(3) 0.043(3) 0.062(3) -0.008(2) -0.015(2) -0.013(2)
C7 0.055(3) 0.034(3) 0.058(3) -0.008(2) -0.009(3) -0.017(2)
C8 0.051(3) 0.027(2) 0.048(3) -0.001(2) -0.009(2) -0.007(2)
C9 0.041(3) 0.034(2) 0.032(3) -0.0016(19) -0.004(2) -0.013(2)
C10 0.053(3) 0.029(2) 0.050(3) 0.005(2) -0.023(2) -0.006(2)
C11 0.054(3) 0.050(3) 0.057(3) 0.002(2) -0.021(3) -0.005(3)
C12 0.080(4) 0.069(4) 0.054(4) -0.017(3) -0.022(3) 0.010(3)
C13 0.021(2) 0.028(2) 0.029(2) 0.0005(17) -0.0041(17) -0.0042(17)
C14 0.027(2) 0.022(2) 0.027(2) 0.0011(17) -0.0014(18) -0.0022(17)
C15 0.038(3) 0.033(2) 0.029(2) -0.0028(18) -0.001(2) -0.004(2)
C16 0.044(3) 0.052(3) 0.029(3) -0.008(2) -0.010(2) 0.001(2)
C17 0.081(4) 0.050(3) 0.073(4) 0.000(3) -0.035(3) -0.003(3)
C18 0.050(3) 0.058(3) 0.045(3) 0.003(2) -0.020(2) -0.004(2)
C19 0.049(3) 0.048(3) 0.029(3) -0.008(2) -0.004(2) -0.005(2)
C20 0.052(3) 0.050(3) 0.036(3) -0.013(2) 0.006(2) -0.003(2)
C21 0.032(3) 0.040(3) 0.051(3) -0.008(2) 0.008(2) 0.003(2)
C22 0.028(2) 0.029(2) 0.035(3) -0.0011(18) 0.0026(19) 0.0013(18)
C23 0.025(2) 0.057(3) 0.043(3) -0.007(2) -0.006(2) 0.007(2)
C24 0.057(4) 0.072(4) 0.064(4) 0.006(3) -0.022(3) 0.000(3)
C25 0.047(3) 0.091(4) 0.069(4) -0.007(3) -0.012(3) -0.016(3)
C26 0.030(2) 0.029(2) 0.028(2) -0.0047(18) 0.0017(18) -0.0058(18)
C27 0.038(3) 0.031(2) 0.033(2) 0.0008(19) -0.005(2) -0.006(2)
C28 0.041(3) 0.032(2) 0.041(3) 0.002(2) -0.009(2) -0.001(2)
C29 0.056(4) 0.065(3) 0.069(4) 0.006(3) -0.022(3) 0.002(3)
C30 0.079(4) 0.059(3) 0.047(3) 0.002(3) -0.021(3) -0.011(3)
C31 0.055(3) 0.028(2) 0.048(3) -0.002(2) -0.007(2) -0.003(2)
C32 0.081(4) 0.032(3) 0.052(3) -0.008(2) -0.007(3) -0.013(3)
C33 0.057(3) 0.047(3) 0.055(3) -0.012(2) -0.013(3) -0.020(3)
C34 0.037(3) 0.037(2) 0.035(3) -0.007(2) -0.002(2) -0.009(2)
C35 0.037(3) 0.052(3) 0.067(4) -0.010(3) -0.017(3) -0.009(2)
C36 0.061(4) 0.082(4) 0.067(4) -0.004(3) -0.026(3) -0.022(3)
C37 0.058(4) 0.133(6) 0.098(6) -0.042(5) -0.015(4) 0.003(4)
C38 0.023(2) 0.030(2) 0.024(2) 0.0025(17) -0.0047(17) -0.0069(17)
C39 0.033(2) 0.030(2) 0.022(2) -0.0042(17) 0.0010(18) -0.0037(18)
C40 0.046(3) 0.038(2) 0.029(2) -0.0066(19) -0.002(2) -0.012(2)
C41 0.045(3) 0.105(4) 0.029(3) -0.019(3) -0.001(2) -0.026(3)
C44 0.064(4) 0.057(3) 0.031(3) -0.013(2) -0.004(2) -0.012(3)
C45 0.081(4) 0.045(3) 0.034(3) -0.015(2) 0.007(3) -0.003(3)
C46 0.064(4) 0.050(3) 0.045(3) -0.008(2) 0.005(3) 0.012(3)
C47 0.047(3) 0.039(2) 0.031(3) -0.002(2) 0.001(2) 0.007(2)
C48 0.037(3) 0.077(4) 0.045(3) -0.009(3) -0.004(2) 0.014(3)
C49 0.049(4) 0.092(4) 0.065(4) -0.001(3) -0.006(3) 0.013(3)
C50 0.072(4) 0.095(5) 0.106(6) -0.030(4) -0.039(4) 0.011(4)
C51 0.030(2) 0.0222(19) 0.021(2) -0.0019(16) 0.0020(17) -0.0095(17)
C52 0.025(2) 0.029(2) 0.028(2) 0.0021(17) -0.0041(18) -0.0055(18)
C53 0.033(3) 0.043(3) 0.046(3) -0.012(2) -0.016(2) 0.005(2)
C54 0.041(3) 0.063(3) 0.056(3) -0.012(3) -0.025(3) 0.000(3)
C55 0.033(3) 0.065(3) 0.054(3) 0.007(3) -0.023(2) -0.002(2)
C56 0.042(3) 0.045(3) 0.066(4) -0.003(2) -0.026(3) 0.009(2)
C57 0.040(3) 0.038(2) 0.044(3) -0.009(2) -0.014(2) 0.002(2)
C58 0.042(3) 0.029(2) 0.034(3) -0.0039(19) 0.000(2) -0.010(2)
C59 0.055(3) 0.050(3) 0.059(3) -0.016(3) -0.023(3) 0.000(2)
C60 0.078(4) 0.071(4) 0.064(4) -0.034(3) -0.024(3) -0.015(3)
C61 0.073(4) 0.056(3) 0.056(4) -0.031(3) 0.012(3) -0.017(3)
C62 0.058(3) 0.041(3) 0.059(4) -0.018(2) 0.013(3) -0.010(2)
C63 0.042(3) 0.036(2) 0.049(3) -0.015(2) 0.001(2) -0.004(2)
C64 0.026(2) 0.0152(18) 0.018(2) -0.0042(15) 0.0004(17) -0.0035(17)
N1 0.0282(19) 0.0237(16) 0.0272(19) -0.0026(14) -0.0054(15) -0.0029(14)
N2 0.0171(17) 0.0279(17) 0.0217(18) -0.0013(13) -0.0014(13) 0.0012(13)
N3 0.0231(18) 0.0210(16) 0.0265(18) -0.0015(14) -0.0052(14) -0.0006(13)
N4 0.0285(19) 0.0306(18) 0.0207(18) -0.0055(14) -0.0030(14) -0.0007(14)
O1 0.0370(17) 0.0327(15) 0.0267(16) -0.0060(12) -0.0059(13) -0.0075(14)
O2 0.0313(16) 0.0284(14) 0.0315(17) -0.0036(12) -0.0032(13) 0.0022(12)
Br1 0.0455(3) 0.0299(2) 0.0382(3) -0.01105(19) -0.0022(2) -0.00038(19)
Br2 0.0285(2) 0.0344(2) 0.0293(2) -0.00161(17) -0.00880(18) -0.00229(18)
Mo1 0.0242(2) 0.02393(18) 0.0228(2) -0.00379(14) -0.00454(14) -0.00242(14)
Mo2 0.02273(19) 0.02362(18) 0.02164(19) -0.00314(14) -0.00430(14) -0.00160(14)

loop_
_atom_type_symbol
_atom_type_description
_atom_type_scat_dispersion_real
_atom_type_scat_dispersion_imag
_atom_type_scat_source
C C 0.0033 0.0016 'International Tables Vol C Tables 4.2.6.8 and 6.1.1.4'
H H 0.0000 0.0000 'International Tables Vol C Tables 4.2.6.8 and 6.1.1.4'
N N 0.0061 0.0033 'International Tables Vol C Tables 4.2.6.8 and 6.1.1.4'
O O 0.0106 0.0060 'International Tables Vol C Tables 4.2.6.8 and 6.1.1.4'
Br Br -0.2901 2.4595 'International Tables Vol C Tables 4.2.6.8 and 6.1.1.4'
Mo Mo -1.6832 0.6857 'International Tables Vol C Tables 4.2.6.8 and 6.1.1.4'

loop_
_geom_angle_atom_site_label_1
_geom_angle_atom_site_label_2
_geom_angle_atom_site_label_3
_geom_angle
C2 C1 C9 121.5(3)
C2 C1 N1 119.2(4)
C9 C1 N1 119.2(3)
C1 C2 C6 117.8(4)
C1 C2 C3 123.3(4)
C6 C2 C3 118.9(4)
C4 C3 C5 107.6(6)
C4 C3 C2 113.3(5)
C5 C3 C2 111.3(5)
C4 C3 H3 108.2
C5 C3 H3 108.2
C2 C3 H3 108.2
C3 C4 H4A 109.5
C3 C4 H4B 109.5
H4A C4 H4B 109.5
C3 C4 H4C 109.5
H4A C4 H4C 109.5
H4B C4 H4C 109.5
C3 C5 H5A 109.5
C3 C5 H5B 109.5
H5A C5 H5B 109.5
C3 C5 H5C 109.5
H5A C5 H5C 109.5
H5B C5 H5C 109.5
C7 C6 C2 121.3(4)
C7 C6 H6 119.4
C2 C6 H6 119.4
C6 C7 C8 120.6(4)
C6 C7 H7 119.7
C8 C7 H7 119.7
C9 C8 C7 120.9(4)
C9 C8 H8 119.5
C7 C8 H8 119.5
C8 C9 C1 117.9(4)
C8 C9 C10 118.9(4)
C1 C9 C10 123.1(3)
C11 C10 C9 113.7(4)
C11 C10 C12 110.2(4)
C9 C10 C12 109.9(4)
C11 C10 H10 107.6
C9 C10 H10 107.6
C12 C10 H10 107.6
C10 C11 H11A 109.5
C10 C11 H11B 109.5
H11A C11 H11B 109.5
C10 C11 H11C 109.5
H11A C11 H11C 109.5
H11B C11 H11C 109.5
C10 C12 H12A 109.5
C10 C12 H12B 109.5
H12A C12 H12B 109.5
C10 C12 H12C 109.5
H12A C12 H12C 109.5
H12B C12 H12C 109.5
N1 C13 N2 123.8(3)
N1 C13 H13 118.1
N2 C13 H13 118.1
C15 C14 C22 121.0(3)
C15 C14 N2 119.5(3)
C22 C14 N2 119.4(3)
C19 C15 C14 118.3(4)
C19 C15 C16 118.5(4)
C14 C15 C16 123.0(3)
C18 C16 C15 113.0(4)
C18 C16 C17 109.1(4)
C15 C16 C17 108.5(4)
C18 C16 H16 108.7
C15 C16 H16 108.7
C17 C16 H16 108.7
C16 C17 H17A 109.5
C16 C17 H17B 109.5
H17A C17 H17B 109.5
C16 C17 H17C 109.5
H17A C17 H17C 109.5
H17B C17 H17C 109.5
C16 C18 H18A 109.5
C16 C18 H18B 109.5
H18A C18 H18B 109.5
C16 C18 H18C 109.5
H18A C18 H18C 109.5
H18B C18 H18C 109.5
C20 C19 C15 121.7(4)
C20 C19 H19 119.2
C15 C19 H19 119.2
C19 C20 C21 119.9(4)
C19 C20 H20 120.1
C21 C20 H20 120.1
C20 C21 C22 121.3(4)
C20 C21 H21 119.4
C22 C21 H21 119.4
C21 C22 C14 117.8(4)
C21 C22 C23 118.5(4)
C14 C22 C23 123.7(3)
C22 C23 C24 112.2(4)
C22 C23 C25 110.4(4)
C24 C23 C25 111.3(4)
C22 C23 H23 107.6
C24 C23 H23 107.6
C25 C23 H23 107.6
C23 C24 H24A 109.5
C23 C24 H24B 109.5
H24A C24 H24B 109.5
C23 C24 H24C 109.5
H24A C24 H24C 109.5
H24B C24 H24C 109.5
C23 C25 H25A 109.5
C23 C25 H25B 109.5
H25A C25 H25B 109.5
C23 C25 H25C 109.5
H25A C25 H25C 109.5
H25B C25 H25C 109.5
C34 C26 C27 121.7(3)
C34 C26 N3 118.5(4)
C27 C26 N3 119.6(3)
C31 C27 C26 118.6(4)
C31 C27 C28 117.4(4)
C26 C27 C28 123.9(3)
C27 C28 C30 110.7(4)
C27 C28 C29 111.8(4)
C30 C28 C29 111.9(4)
C27 C28 H28 107.4
C30 C28 H28 107.4
C29 C28 H28 107.4
C28 C29 H29A 109.5
C28 C29 H29B 109.5
H29A C29 H29B 109.5
C28 C29 H29C 109.5
H29A C29 H29C 109.5
H29B C29 H29C 109.5
C28 C30 H30A 109.5
C28 C30 H30B 109.5
H30A C30 H30B 109.5
C28 C30 H30C 109.5
H30A C30 H30C 109.5
H30B C30 H30C 109.5
C27 C31 C32 120.6(4)
C27 C31 H31 119.7
C32 C31 H31 119.7
C33 C32 C31 120.3(4)
C33 C32 H32 119.9
C31 C32 H32 119.9
C32 C33 C34 121.9(4)
C32 C33 H33 119.1
C34 C33 H33 119.1
C26 C34 C33 116.9(4)
C26 C34 C35 123.9(3)
C33 C34 C35 119.2(4)
C34 C35 C37 107.9(5)
C34 C35 C36 114.0(4)
C37 C35 C36 108.9(4)
C34 C35 H35 108.7
C37 C35 H35 108.7
C36 C35 H35 108.7
C35 C36 H36A 109.5
C35 C36 H36B 109.5
H36A C36 H36B 109.5
C35 C36 H36C 109.5
H36A C36 H36C 109.5
H36B C36 H36C 109.5
C35 C37 H37A 109.5
C35 C37 H37B 109.5
H37A C37 H37B 109.5
C35 C37 H37C 109.5
H37A C37 H37C 109.5
H37B C37 H37C 109.5
N3 C38 N4 123.7(3)
N3 C38 H38 118.2
N4 C38 H38 118.2
C40 C39 C47 120.9(4)
C40 C39 N4 120.1(4)
C47 C39 N4 118.9(4)
C44 C40 C39 118.7(4)
C44 C40 C41 118.5(4)
C39 C40 C41 122.8(4)
C42 C41 C43' 127.5(9)
C42 C41 C40 111.3(7)
C43' C41 C40 117.6(7)
C42 C41 C42' 28.5(7)
C43' C41 C42' 108.8(8)
C40 C41 C42' 114.6(5)
C42 C41 C43 116.1(9)
C43' C41 C43 32.7(6)
C40 C41 C43 106.3(5)
C42' C41 C43 89.0(7)
C42 C41 H41 94.1
C43' C41 H41 88.5
C40 C41 H41 107.5
C42' C41 H41 117.5
C43 C41 H41 121.0
C41 C42 H42A 109.5
C41 C42 H42B 109.5
H42A C42 H42B 109.5
C41 C42 H42C 109.5
H42A C42 H42C 109.5
H42B C42 H42C 109.5
C41 C43 H43A 109.5
C41 C43 H43B 109.5
H43A C43 H43B 109.5
C41 C43 H43C 109.5
H43A C43 H43C 109.5
H43B C43 H43C 109.5
C41 C42' H42D 109.5
C41 C42' H42E 109.5
H42D C42' H42E 109.5
C41 C42' H42F 109.5
H42D C42' H42F 109.5
H42E C42' H42F 109.5
C41 C43' H43D 109.5
C41 C43' H43E 109.5
H43D C43' H43E 109.5
C41 C43' H43F 109.5
H43D C43' H43F 109.5
H43E C43' H43F 109.5
C45 C44 C40 121.6(5)
C45 C44 H44 119.2
C40 C44 H44 119.2
C44 C45 C46 119.4(4)
C44 C45 H45 120.3
C46 C45 H45 120.3
C45 C46 C47 122.2(5)
C45 C46 H46 118.9
C47 C46 H46 118.9
C46 C47 C39 117.1(4)
C46 C47 C48 118.8(4)
C39 C47 C48 124.0(4)
C50 C48 C47 111.6(4)
C50 C48 C49 109.9(4)
C47 C48 C49 112.1(4)
C50 C48 H48 107.7
C47 C48 H48 107.7
C49 C48 H48 107.7
C48 C49 H49A 109.5
C48 C49 H49B 109.5
H49A C49 H49B 109.5
C48 C49 H49C 109.5
H49A C49 H49C 109.5
H49B C49 H49C 109.5
C48 C50 H50A 109.5
C48 C50 H50B 109.5
H50A C50 H50B 109.5
C48 C50 H50C 109.5
H50A C50 H50C 109.5
H50B C50 H50C 109.5
C52 C51 Mo1 140.9(3)
C52 C51 Mo2 141.4(3)
Mo1 C51 Mo2 77.65(15)
C57 C52 C53 116.8(4)
C57 C52 C51 123.2(4)
C53 C52 C51 120.0(4)
C54 C53 C52 122.0(4)
C54 C53 H53 119.0
C52 C53 H53 119.0
C53 C54 C55 120.0(4)
C53 C54 H54 120.0
C55 C54 H54 120.0
C56 C55 C54 119.4(5)
C56 C55 H55 120.3
C54 C55 H55 120.3
C55 C56 C57 120.8(5)
C55 C56 H56 119.6
C57 C56 H56 119.6
C52 C57 C56 121.0(4)
C52 C57 H57 119.5
C56 C57 H57 119.5
C59 C58 C63 119.7(4)
C59 C58 C64 121.0(4)
C63 C58 C64 119.3(4)
C58 C59 C60 120.0(5)
C58 C59 H59 120.0
C60 C59 H59 120.0
C61 C60 C59 119.4(5)
C61 C60 H60 120.3
C59 C60 H60 120.3
C60 C61 C62 121.2(4)
C60 C61 H61 119.4
C62 C61 H61 119.4
C61 C62 C63 119.5(5)
C61 C62 H62 120.2
C63 C62 H62 120.2
C58 C63 C62 120.0(5)
C58 C63 H63 120.0
C62 C63 H63 120.0
O1 C64 O2 117.7(3)
O1 C64 C58 122.0(4)
O2 C64 C58 120.0(4)
O1 C64 Mo2 59.16(16)
O2 C64 Mo2 58.64(17)
C58 C64 Mo2 172.7(2)
C13 N1 C1 115.7(3)
C13 N1 Mo1 119.7(2)
C1 N1 Mo1 124.6(2)
C13 N2 C14 117.6(3)
C13 N2 Mo2 119.6(2)
C14 N2 Mo2 122.6(2)
C38 N3 C26 118.1(3)
C38 N3 Mo2 120.3(2)
C26 N3 Mo2 121.4(2)
C38 N4 C39 116.4(3)
C38 N4 Mo1 119.1(2)
C39 N4 Mo1 124.5(2)
C64 O1 Mo2 91.0(2)
C64 O2 Mo2 91.5(2)
Mo2 Br2 Mo1 57.031(13)
C51 Mo1 N4 92.10(13)
C51 Mo1 N1 92.26(13)
N4 Mo1 N1 171.32(12)
C51 Mo1 Mo2 52.10(11)
N4 Mo1 Mo2 88.41(7)
N1 Mo1 Mo2 88.35(7)
C51 Mo1 Br1 105.17(11)
N4 Mo1 Br1 92.99(8)
N1 Mo1 Br1 93.11(8)
Mo2 Mo1 Br1 157.27(2)
C51 Mo1 Br2 113.25(11)
N4 Mo1 Br2 86.27(9)
N1 Mo1 Br2 85.11(9)
Mo2 Mo1 Br2 61.149(14)
Br1 Mo1 Br2 141.578(19)
C51 Mo2 N3 91.50(13)
C51 Mo2 N2 91.27(12)
N3 Mo2 N2 172.98(11)
C51 Mo2 O2 155.96(13)
N3 Mo2 O2 91.45(10)
N2 Mo2 O2 88.64(10)
C51 Mo2 O1 96.41(13)
N3 Mo2 O1 93.18(10)
N2 Mo2 O1 92.92(10)
O2 Mo2 O1 59.61(10)
C51 Mo2 Mo1 50.26(10)
N3 Mo2 Mo1 88.41(7)
N2 Mo2 Mo1 88.40(7)
O2 Mo2 Mo1 153.70(8)
O1 Mo2 Mo1 146.66(8)
C51 Mo2 C64 126.15(14)
N3 Mo2 C64 93.54(10)
N2 Mo2 C64 90.04(10)
O2 Mo2 C64 29.82(11)
O1 Mo2 C64 29.81(11)
Mo1 Mo2 C64 176.02(9)
C51 Mo2 Br2 112.07(10)
N3 Mo2 Br2 86.82(8)
N2 Mo2 Br2 86.16(8)
O2 Mo2 Br2 91.91(7)
O1 Mo2 Br2 151.51(8)
Mo1 Mo2 Br2 61.819(14)
C64 Mo2 Br2 121.72(9)

loop_
_geom_bond_atom_site_label_1
_geom_bond_atom_site_label_2
_geom_bond_distance
C1 C2 1.404(6)
C1 C9 1.410(6)
C1 N1 1.455(4)
C2 C6 1.414(5)
C2 C3 1.505(7)
C3 C4 1.475(8)
C3 C5 1.501(8)
C3 H3 1.0000
C4 H4A 0.9800
C4 H4B 0.9800
C4 H4C 0.9800
C5 H5A 0.9800
C5 H5B 0.9800
C5 H5C 0.9800
C6 C7 1.348(6)
C6 H6 0.9500
C7 C8 1.399(6)
C7 H7 0.9500
C8 C9 1.390(5)
C8 H8 0.9500
C9 C10 1.513(6)
C10 C11 1.509(6)
C10 C12 1.513(7)
C10 H10 1.0000
C11 H11A 0.9800
C11 H11B 0.9800
C11 H11C 0.9800
C12 H12A 0.9800
C12 H12B 0.9800
C12 H12C 0.9800
C13 N1 1.317(4)
C13 N2 1.337(4)
C13 H13 0.9500
C14 C15 1.405(6)
C14 C22 1.413(5)
C14 N2 1.460(4)
C15 C19 1.380(5)
C15 C16 1.528(6)
C16 C18 1.512(6)
C16 C17 1.530(6)
C16 H16 1.0000
C17 H17A 0.9800
C17 H17B 0.9800
C17 H17C 0.9800
C18 H18A 0.9800
C18 H18B 0.9800
C18 H18C 0.9800
C19 C20 1.375(6)
C19 H19 0.9500
C20 C21 1.380(7)
C20 H20 0.9500
C21 C22 1.391(5)
C21 H21 0.9500
C22 C23 1.520(6)
C23 C24 1.524(6)
C23 C25 1.527(6)
C23 H23 1.0000
C24 H24A 0.9800
C24 H24B 0.9800
C24 H24C 0.9800
C25 H25A 0.9800
C25 H25B 0.9800
C25 H25C 0.9800
C26 C34 1.406(6)
C26 C27 1.410(6)
C26 N3 1.463(4)
C27 C31 1.384(5)
C27 C28 1.515(6)
C28 C30 1.520(6)
C28 C29 1.521(6)
C28 H28 1.0000
C29 H29A 0.9800
C29 H29B 0.9800
C29 H29C 0.9800
C30 H30A 0.9800
C30 H30B 0.9800
C30 H30C 0.9800
C31 C32 1.394(7)
C31 H31 0.9500
C32 C33 1.366(7)
C32 H32 0.9500
C33 C34 1.410(6)
C33 H33 0.9500
C34 C35 1.498(6)
C35 C37 1.519(7)
C35 C36 1.538(7)
C35 H35 1.0000
C36 H36A 0.9800
C36 H36B 0.9800
C36 H36C 0.9800
C37 H37A 0.9800
C37 H37B 0.9800
C37 H37C 0.9800
C38 N3 1.327(4)
C38 N4 1.333(4)
C38 H38 0.9500
C39 C40 1.384(6)
C39 C47 1.406(6)
C39 N4 1.461(4)
C40 C44 1.384(6)
C40 C41 1.544(6)
C41 C42 1.326(13)
C41 C43' 1.403(11)
C41 C42' 1.624(14)
C41 C43 1.640(11)
C41 H41 1.0000
C42 H42A 0.9800
C42 H42B 0.9800
C42 H42C 0.9800
C43 H43A 0.9800
C43 H43B 0.9800
C43 H43C 0.9800
C42' H42D 0.9800
C42' H42E 0.9800
C42' H42F 0.9800
C43' H43D 0.9800
C43' H43E 0.9800
C43' H43F 0.9800
C44 C45 1.359(7)
C44 H44 0.9500
C45 C46 1.362(7)
C45 H45 0.9500
C46 C47 1.393(6)
C46 H46 0.9500
C47 C48 1.511(7)
C48 C50 1.510(7)
C48 C49 1.547(7)
C48 H48 1.0000
C49 H49A 0.9800
C49 H49B 0.9800
C49 H49C 0.9800
C50 H50A 0.9800
C50 H50B 0.9800
C50 H50C 0.9800
C51 C52 1.455(5)
C51 Mo1 1.938(4)
C51 Mo2 1.989(4)
C52 C57 1.380(5)
C52 C53 1.400(5)
C53 C54 1.372(6)
C53 H53 0.9500
C54 C55 1.378(6)
C54 H54 0.9500
C55 C56 1.357(6)
C55 H55 0.9500
C56 C57 1.395(6)
C56 H56 0.9500
C57 H57 0.9500
C58 C59 1.377(6)
C58 C63 1.383(6)
C58 C64 1.468(5)
C59 C60 1.391(6)
C59 H59 0.9500
C60 C61 1.365(7)
C60 H60 0.9500
C61 C62 1.369(7)
C61 H61 0.9500
C62 C63 1.385(6)
C62 H62 0.9500
C63 H63 0.9500
C64 O1 1.267(4)
C64 O2 1.268(4)
C64 Mo2 2.549(3)
N1 Mo1 2.146(3)
N2 Mo2 2.138(3)
N3 Mo2 2.117(3)
N4 Mo1 2.139(3)
O1 Mo2 2.189(2)
O2 Mo2 2.177(2)
Br1 Mo1 2.5139(5)
Br2 Mo2 2.5708(5)
Br2 Mo1 2.5872(5)
Mo1 Mo2 2.4624(4)
